data_4037675
loop_
_publ_author_name
'Hsueh, Nai-Chen'
'Tsai, Min-Chen'
'Chang, Meng-Yang'
'Chen, Hsing-Yin'

_publ_section_title
;
 Construction of Sulfonyl Dihydrobenzo[<i>c</i>]xanthen-7-ones Core via
 NH<sub>4</sub>OAc/PdCl<sub>2</sub>/CuCl<sub>2</sub>-Mediated Double
 Cyclocondensation of \a-Sulfonyl <i>o</i>-Hydroxyacetophenones with
 2-Allylbenzaldehydes.
;
_journal_name_full 'The Journal of organic chemistry'
_journal_paper_doi 10.1021/acs.joc.9b02387
_journal_year 2019
_chemical_formula_sum 'C60 H64 O14 S2'
_chemical_formula_weight 1073.23
_space_group_crystal_system triclinic
_space_group_IT_number 2
_space_group_name_Hall '-P 1'
_space_group_name_H-M_alt 'P -1'
_atom_sites_solution_hydrogens geom
_audit_creation_method SHELXL-2014/6
_cell_angle_alpha 82.644(3)
_cell_angle_beta 87.900(3)
_cell_angle_gamma 68.138(2)
_cell_formula_units_Z 2
_cell_length_a 12.6557(11)
_cell_length_b 14.4552(12)
_cell_length_c 16.5189(15)
_cell_measurement_reflns_used 9987
_cell_measurement_temperature 100(2)
_cell_measurement_theta_max 26.3873
_cell_measurement_theta_min 2.7050
_cell_volume 2781.4(4)
_computing_cell_refinement 'SAINT V8.34A (Bruker AXS Inc., 2013)'
_computing_data_collection 'Bruker APEX2'
_computing_data_reduction 'SAINT V8.34A (Bruker AXS Inc., 2013)'
_computing_molecular_graphics 'Bruker SHELXTL'
_computing_publication_material 'Bruker SHELXTL'
_computing_structure_refinement 'SHELXL-2014/6 (Sheldrick, 2014)'
_diffrn_ambient_temperature 100(2)
_diffrn_detector_area_resol_mean 8.3333
_diffrn_measured_fraction_theta_full 0.947
_diffrn_measured_fraction_theta_max 0.942
_diffrn_measurement_device_type 'Bruker APEX-II CCD'
_diffrn_measurement_method '\f and \w scans'
_diffrn_radiation_type MoK\a
_diffrn_radiation_wavelength 0.71073
_diffrn_reflns_av_R_equivalents 0.0657
_diffrn_reflns_av_unetI/netI 0.0534
_diffrn_reflns_Laue_measured_fraction_full 0.947
_diffrn_reflns_Laue_measured_fraction_max 0.942
_diffrn_reflns_limit_h_max 15
_diffrn_reflns_limit_h_min -15
_diffrn_reflns_limit_k_max 18
_diffrn_reflns_limit_k_min -18
_diffrn_reflns_limit_l_max 19
_diffrn_reflns_limit_l_min -20
_diffrn_reflns_number 61820
_diffrn_reflns_point_group_measured_fraction_full 0.947
_diffrn_reflns_point_group_measured_fraction_max 0.942
_diffrn_reflns_theta_full 25.242
_diffrn_reflns_theta_max 26.487
_diffrn_reflns_theta_min 1.530
_exptl_absorpt_coefficient_mu 0.162
_exptl_absorpt_correction_T_max 0.9485
_exptl_absorpt_correction_T_min 0.8672
_exptl_absorpt_correction_type multi-scan
_exptl_absorpt_process_details 'SADABS V2014/4 (Bruker AXS Inc.)'
_exptl_crystal_colour Colorless
_exptl_crystal_density_diffrn 1.281
_exptl_crystal_density_meas ?
_exptl_crystal_density_method 'not measured'
_exptl_crystal_description Tabullar
_exptl_crystal_F_000 1136
_exptl_crystal_size_max 0.15
_exptl_crystal_size_mid 0.12
_exptl_crystal_size_min 0.05
_refine_diff_density_max 1.041
_refine_diff_density_min -0.519
_refine_diff_density_rms 0.076
_refine_ls_extinction_method none
_refine_ls_goodness_of_fit_ref 1.069
_refine_ls_hydrogen_treatment constr
_refine_ls_matrix_type full
_refine_ls_number_parameters 741
_refine_ls_number_reflns 10837
_refine_ls_number_restraints 141
_refine_ls_restrained_S_all 1.066
_refine_ls_R_factor_all 0.0996
_refine_ls_R_factor_gt 0.0677
_refine_ls_shift/su_max 0.003
_refine_ls_shift/su_mean 0.000
_refine_ls_structure_factor_coef Fsqd
_refine_ls_weighting_details 'w=1/[\s^2^(Fo^2^)+(0.0726P)^2^+6.3442P] where P=(Fo^2^+2Fc^2^)/3'
_refine_ls_weighting_scheme calc
_refine_ls_wR_factor_gt 0.1712
_refine_ls_wR_factor_ref 0.1882
_reflns_Friedel_coverage 0.000
_reflns_number_gt 7672
_reflns_number_total 10837
_reflns_threshold_expression 'I > 2\s(I)'
_cod_data_source_file jo9b02387_si_001.cif
_cod_data_source_block mo_180518lt_0m_a_sq
_cod_depositor_comments
;
The following automatic conversions were performed:

data item '_exptl_crystal_density_meas' value 'not measured' was
changed to '?' -- the value is perceived as not measured.

Automatic conversion script
Id: cif_fix_values 7556 2019-12-06 15:28:31Z antanas 
;
_cod_database_code 4037675
_shelx_space_group_comment
;
The symmetry employed for this shelxl refinement is uniquely defined
by the following loop, which should always be used as a source of
symmetry information in preference to the above space-group names.
They are only intended as comments.
;
_shelxl_version_number 2014/6

loop_
_space_group_symop_operation_xyz
'x, y, z'
'-x, -y, -z'

loop_
_atom_site_label
_atom_site_type_symbol
_atom_site_fract_x
_atom_site_fract_y
_atom_site_fract_z
_atom_site_U_iso_or_equiv
_atom_site_adp_type
_atom_site_occupancy
_atom_site_site_symmetry_order
_atom_site_calc_flag
_atom_site_refinement_flags_posn
_atom_site_refinement_flags_adp
_atom_site_refinement_flags_occupancy
_atom_site_disorder_assembly
_atom_site_disorder_group
C1 C 0.1591(3) 0.2296(3) 0.6775(2) 0.0213(7) Uani 1 1 d . . . . .
C2 C 0.1691(3) 0.2784(3) 0.7421(2) 0.0238(8) Uani 1 1 d . . . . .
H2 H 0.1579 0.3477 0.7338 0.029 Uiso 1 1 calc R U . . .
C3 C 0.1958(3) 0.2243(3) 0.8189(2) 0.0265(8) Uani 1 1 d . . . . .
H3 H 0.2027 0.2571 0.8635 0.032 Uiso 1 1 calc R U . . .
C4 C 0.2125(3) 0.1233(3) 0.8319(2) 0.0283(9) Uani 1 1 d . . . . .
C5 C 0.2064(4) 0.0758(3) 0.7657(3) 0.0409(11) Uani 1 1 d . . . . .
H5 H 0.2211 0.0059 0.7736 0.049 Uiso 1 1 calc R U . . .
C6 C 0.1794(4) 0.1277(3) 0.6884(3) 0.0375(10) Uani 1 1 d . . . . .
H6 H 0.1748 0.0942 0.6435 0.045 Uiso 1 1 calc R U . . .
C7 C 0.2356(4) 0.0682(3) 0.9169(3) 0.0418(11) Uani 1 1 d . . . . .
H7A H 0.1663 0.0915 0.9493 0.063 Uiso 1 1 calc R U . . .
H7B H 0.2965 0.0813 0.9423 0.063 Uiso 1 1 calc R U . . .
H7C H 0.2589 -0.0041 0.9144 0.063 Uiso 1 1 calc R U . . .
C8 C 0.2277(3) 0.3095(2) 0.5246(2) 0.0187(7) Uani 1 1 d . . . . .
H8 H 0.2695 0.3383 0.5578 0.022 Uiso 1 1 calc R U . . .
C9 C 0.3092(3) 0.2067(3) 0.5068(2) 0.0238(8) Uani 1 1 d . . . . .
C10 C 0.2855(3) 0.1744(3) 0.4311(2) 0.0256(8) Uani 1 1 d . . . . .
C11 C 0.3390(4) 0.0742(3) 0.4170(3) 0.0373(10) Uani 1 1 d . . . . .
H11 H 0.3943 0.0279 0.4547 0.045 Uiso 1 1 calc R U . . .
C12 C 0.3114(5) 0.0427(4) 0.3480(3) 0.0503(14) Uani 1 1 d . . . . .
H12 H 0.3476 -0.0253 0.3383 0.060 Uiso 1 1 calc R U . . .
C13 C 0.2309(4) 0.1106(4) 0.2930(3) 0.0446(12) Uani 1 1 d . . . . .
H13 H 0.2120 0.0885 0.2458 0.054 Uiso 1 1 calc R U . . .
C14 C 0.1785(4) 0.2086(3) 0.3058(2) 0.0361(10) Uani 1 1 d . . . . .
H14 H 0.1240 0.2547 0.2674 0.043 Uiso 1 1 calc R U . . .
C15 C 0.2054(3) 0.2407(3) 0.3755(2) 0.0256(8) Uani 1 1 d . . . . .
C16 C 0.1804(3) 0.3841(3) 0.4467(2) 0.0208(7) Uani 1 1 d . . . . .
H16 H 0.1096 0.4384 0.4625 0.025 Uiso 1 1 calc R U . . .
C17 C 0.2636(3) 0.4334(3) 0.4172(2) 0.0211(7) Uani 1 1 d . . . . .
C18 C 0.3387(3) 0.3967(3) 0.3547(2) 0.0246(8) Uani 1 1 d . . . . .
H18 H 0.3343 0.3439 0.3277 0.030 Uiso 1 1 calc R U . . .
C19 C 0.4195(3) 0.4377(3) 0.3325(2) 0.0248(8) Uani 1 1 d . . . . .
C20 C 0.4275(3) 0.5146(3) 0.3705(2) 0.0250(8) Uani 1 1 d . . . . .
H20 H 0.4852 0.5407 0.3560 0.030 Uiso 1 1 calc R U . . .
C21 C 0.3487(3) 0.5532(3) 0.4310(2) 0.0216(7) Uani 1 1 d . . . . .
C22 C 0.2664(3) 0.5137(3) 0.4547(2) 0.0207(7) Uani 1 1 d . . . . .
C23 C 0.5883(4) 0.4217(3) 0.2556(2) 0.0345(10) Uani 1 1 d . . . . .
H23A H 0.5656 0.4905 0.2280 0.052 Uiso 1 1 calc R U . . .
H23B H 0.6412 0.3751 0.2212 0.052 Uiso 1 1 calc R U . . .
H23C H 0.6257 0.4169 0.3078 0.052 Uiso 1 1 calc R U . . .
C24 C 0.4147(3) 0.6878(3) 0.4400(3) 0.0315(9) Uani 1 1 d . . . . .
H24A H 0.4097 0.7015 0.3797 0.038 Uiso 1 1 calc R U . . .
H24B H 0.4952 0.6487 0.4560 0.038 Uiso 1 1 calc R U . . .
C25 C 0.3729(4) 0.7850(3) 0.4766(3) 0.0443(11) Uani 1 1 d . . . . .
H25A H 0.4189 0.8245 0.4544 0.053 Uiso 1 1 calc R U . . .
H25B H 0.2933 0.8234 0.4581 0.053 Uiso 1 1 calc R U . . .
C26 C 0.3763(5) 0.7773(4) 0.5657(3) 0.0609(14) Uani 1 1 d . . . . .
H26A H 0.4543 0.7341 0.5850 0.073 Uiso 1 1 calc R U . . .
H26B H 0.3245 0.7435 0.5882 0.073 Uiso 1 1 calc R U . . .
C27 C 0.3427(7) 0.8777(5) 0.6001(4) 0.086(2) Uani 1 1 d . . . . .
H27A H 0.3979 0.9089 0.5828 0.129 Uiso 1 1 calc R U . . .
H27B H 0.3421 0.8662 0.6599 0.129 Uiso 1 1 calc R U . . .
H27C H 0.2667 0.9223 0.5797 0.129 Uiso 1 1 calc R U . . .
C28 C 0.1809(3) 0.5638(3) 0.5167(2) 0.0195(7) Uani 1 1 d . . . . .
H28A H 0.1608 0.6373 0.5048 0.023 Uiso 1 1 calc R U . . .
H28B H 0.1109 0.5504 0.5093 0.023 Uiso 1 1 calc R U . . .
C29 C 0.2175(3) 0.5327(3) 0.6045(2) 0.0223(8) Uani 1 1 d . . . . .
C30 C 0.1424(4) 0.5973(4) 0.6637(2) 0.0405(11) Uani 1 1 d . . . . .
H30A H 0.1681 0.5672 0.7195 0.061 Uiso 1 1 calc R U . . .
H30B H 0.0638 0.6029 0.6562 0.061 Uiso 1 1 calc R U . . .
H30C H 0.1462 0.6643 0.6541 0.061 Uiso 1 1 calc R U . . .
C31 C 0.6730(3) 0.2864(3) 0.9491(2) 0.0217(7) Uani 1 1 d . . . . .
C32 C 0.7350(3) 0.1940(3) 0.9234(2) 0.0292(9) Uani 1 1 d . . . . .
H32 H 0.7388 0.1336 0.9557 0.035 Uiso 1 1 calc R U . . .
C33 C 0.7913(3) 0.1914(3) 0.8500(2) 0.0355(10) Uani 1 1 d . . . . .
H33 H 0.8328 0.1284 0.8314 0.043 Uiso 1 1 calc R U . . .
C34 C 0.7884(3) 0.2788(3) 0.8029(2) 0.0357(10) Uani 1 1 d . . . . .
C35 C 0.7257(3) 0.3708(3) 0.8304(2) 0.0325(9) Uani 1 1 d . . . . .
H35 H 0.7234 0.4312 0.7987 0.039 Uiso 1 1 calc R U . . .
C36 C 0.6668(3) 0.3755(3) 0.9031(2) 0.0271(8) Uani 1 1 d . . . . .
H36 H 0.6231 0.4384 0.9210 0.033 Uiso 1 1 calc R U . . .
C37 C 0.8517(4) 0.2742(4) 0.7230(3) 0.0532(14) Uani 1 1 d . . . . .
H37A H 0.9310 0.2283 0.7321 0.080 Uiso 1 1 calc R U . . .
H37B H 0.8495 0.3414 0.7019 0.080 Uiso 1 1 calc R U . . .
H37C H 0.8156 0.2500 0.6834 0.080 Uiso 1 1 calc R U . . .
C38 C 0.4663(3) 0.2784(3) 1.02911(19) 0.0184(7) Uani 1 1 d . . . . .
C39 C 0.4019(3) 0.2779(3) 1.1133(2) 0.0214(7) Uani 1 1 d . . . . .
C40 C 0.2962(3) 0.2559(3) 1.0964(2) 0.0244(8) Uani 1 1 d . . . . .
H40A H 0.3203 0.1850 1.0861 0.029 Uiso 1 1 calc R U . . .
H40B H 0.2483 0.2642 1.1457 0.029 Uiso 1 1 calc R U . . .
C41 C 0.2261(3) 0.3222(3) 1.0253(2) 0.0198(7) Uani 1 1 d . . . . .
C42 C 0.1126(3) 0.3320(3) 1.0169(2) 0.0240(8) Uani 1 1 d . . . . .
C43 C 0.0439(3) 0.3941(3) 0.9531(2) 0.0262(8) Uani 1 1 d . . . . .
H43 H -0.0327 0.3993 0.9481 0.031 Uiso 1 1 calc R U . . .
C44 C 0.0890(3) 0.4486(3) 0.8965(2) 0.0245(8) Uani 1 1 d . . . . .
C45 C 0.2001(3) 0.4414(3) 0.9038(2) 0.0216(7) Uani 1 1 d . . . . .
H45 H 0.2297 0.4798 0.8652 0.026 Uiso 1 1 calc R U . . .
C46 C 0.2691(3) 0.3773(3) 0.9678(2) 0.0194(7) Uani 1 1 d . . . . .
C47 C 0.3911(3) 0.3693(3) 0.97078(19) 0.0183(7) Uani 1 1 d . . . . .
H47 H 0.3915 0.4313 0.9913 0.022 Uiso 1 1 calc R U . . .
C48 C 0.4911(3) 0.1809(3) 0.9917(2) 0.0210(7) Uani 1 1 d . . . . .
C49 C 0.4778(3) 0.1895(3) 0.9027(2) 0.0205(7) Uani 1 1 d . . . . .
C50 C 0.4956(3) 0.1042(3) 0.8649(2) 0.0260(8) Uani 1 1 d . . . . .
H50 H 0.5147 0.0407 0.8971 0.031 Uiso 1 1 calc R U . . .
C51 C 0.4858(3) 0.1110(3) 0.7816(2) 0.0287(9) Uani 1 1 d . . . . .
H51 H 0.4964 0.0530 0.7561 0.034 Uiso 1 1 calc R U . . .
C52 C 0.4602(3) 0.2044(3) 0.7350(2) 0.0292(9) Uani 1 1 d . . . . .
H52 H 0.4544 0.2092 0.6773 0.035 Uiso 1 1 calc R U . . .
C53 C 0.4429(3) 0.2896(3) 0.7708(2) 0.0235(8) Uani 1 1 d . . . . .
H53 H 0.4255 0.3528 0.7384 0.028 Uiso 1 1 calc R U . . .
C54 C 0.4516(3) 0.2819(3) 0.8552(2) 0.0196(7) Uani 1 1 d . . . . .
C55 C -0.0777(3) 0.5075(4) 0.8122(3) 0.0391(10) Uani 1 1 d . . . . .
H55A H -0.0683 0.4380 0.8077 0.059 Uiso 1 1 calc R U . . .
H55B H -0.1071 0.5493 0.7604 0.059 Uiso 1 1 calc R U . . .
H55C H -0.1315 0.5326 0.8558 0.059 Uiso 1 1 calc R U . . .
C56 C 0.4695(3) 0.2034(3) 1.1830(2) 0.0261(8) Uani 1 1 d . . . . .
H56A H 0.5298 0.2241 1.2002 0.039 Uiso 1 1 calc R U . . .
H56B H 0.5036 0.1366 1.1650 0.039 Uiso 1 1 calc R U . . .
H56C H 0.4189 0.2012 1.2290 0.039 Uiso 1 1 calc R U . . .
O1 O 0.0573(2) 0.2464(2) 0.53977(15) 0.0283(6) Uani 1 1 d . . . . .
O2 O 0.0412(2) 0.40111(18) 0.59752(14) 0.0244(6) Uani 1 1 d . . . . .
O3 O 0.3856(2) 0.1566(2) 0.55406(17) 0.0326(6) Uani 1 1 d . . . . .
O4 O 0.4900(2) 0.3965(2) 0.27016(16) 0.0312(6) Uani 1 1 d . . . . .
O5 O 0.3451(2) 0.63202(19) 0.46941(15) 0.0280(6) Uani 1 1 d . . . . .
O6 O 0.3013(2) 0.4599(2) 0.62626(15) 0.0305(6) Uani 1 1 d . . . . .
O7 O 0.1490(2) 0.33968(19) 0.38297(14) 0.0246(6) Uani 1 1 d . . . . .
O8 O 0.5779(2) 0.3886(2) 1.06846(17) 0.0321(6) Uani 1 1 d . . . . .
O9 O 0.6730(2) 0.2035(2) 1.09662(15) 0.0306(6) Uani 1 1 d . . . . .
O10 O 0.5220(2) 0.09972(19) 1.03368(16) 0.0319(6) Uani 1 1 d . . . . .
O12 O 0.0293(2) 0.5114(2) 0.83075(16) 0.0325(6) Uani 1 1 d . . . . .
O13 O 0.3609(2) 0.37771(19) 1.13562(15) 0.0263(6) Uani 1 1 d . . . . .
H13A H 0.4089 0.3836 1.1663 0.039 Uiso 1 1 calc R U . . .
O14 O 0.4352(2) 0.36786(17) 0.88875(13) 0.0190(5) Uani 1 1 d . . . . .
S1 S 0.10767(7) 0.29998(7) 0.58311(5) 0.0210(2) Uani 1 1 d . . . . .
S2 S 0.60381(8) 0.29059(7) 1.04416(5) 0.0223(2) Uani 1 1 d . . . . .
O11 O 0.075(3) 0.278(3) 1.076(3) 0.027(3) Uani 0.506(10) 1 d D U P A 1
C57 C -0.040(3) 0.280(2) 1.0742(19) 0.032(2) Uani 0.506(10) 1 d D U P A 1
H57A H -0.0569 0.2645 1.0208 0.039 Uiso 0.506(10) 1 calc R U P A 1
H57B H -0.0949 0.3482 1.0826 0.039 Uiso 0.506(10) 1 calc R U P A 1
C58 C -0.0498(12) 0.2032(9) 1.1420(10) 0.037(2) Uani 0.506(10) 1 d D U P A 1
H58A H -0.1308 0.2115 1.1480 0.045 Uiso 0.506(10) 1 calc R U P A 1
H58B H -0.0241 0.2160 1.1939 0.045 Uiso 0.506(10) 1 calc R U P A 1
C59 C 0.0196(10) 0.0955(8) 1.1274(7) 0.045(2) Uani 0.506(10) 1 d D U P A 1
H59A H 0.0996 0.0891 1.1178 0.054 Uiso 0.506(10) 1 calc R U P A 1
H59B H 0.0187 0.0507 1.1778 0.054 Uiso 0.506(10) 1 calc R U P A 1
C60 C -0.0189(9) 0.0592(8) 1.0583(7) 0.055(3) Uani 0.506(10) 1 d D U P A 1
H60A H -0.0982 0.0653 1.0666 0.082 Uiso 0.506(10) 1 calc R U P A 1
H60B H 0.0292 -0.0113 1.0555 0.082 Uiso 0.506(10) 1 calc R U P A 1
H60C H -0.0132 0.0996 1.0072 0.082 Uiso 0.506(10) 1 calc R U P A 1
O11' O 0.078(3) 0.271(3) 1.074(3) 0.029(3) Uani 0.494(10) 1 d D U P A 2
C57' C -0.041(3) 0.288(2) 1.0694(19) 0.032(2) Uani 0.494(10) 1 d D U P A 2
H57C H -0.0577 0.2634 1.0201 0.038 Uiso 0.494(10) 1 calc R U P A 2
H57D H -0.0868 0.3610 1.0665 0.038 Uiso 0.494(10) 1 calc R U P A 2
C58' C -0.0696(13) 0.2327(9) 1.1453(10) 0.037(2) Uani 0.494(10) 1 d D U P A 2
H58C H -0.1529 0.2497 1.1458 0.045 Uiso 0.494(10) 1 calc R U P A 2
H58D H -0.0497 0.2575 1.1934 0.045 Uiso 0.494(10) 1 calc R U P A 2
C59' C -0.0114(11) 0.1195(10) 1.1547(8) 0.053(3) Uani 0.494(10) 1 d D U P A 2
H59C H -0.0393 0.0933 1.1109 0.063 Uiso 0.494(10) 1 calc R U P A 2
H59D H 0.0714 0.1020 1.1473 0.063 Uiso 0.494(10) 1 calc R U P A 2
C60' C -0.0310(12) 0.0685(10) 1.2358(9) 0.088(4) Uani 0.494(10) 1 d D U P A 2
H60D H 0.0197 0.0736 1.2770 0.133 Uiso 0.494(10) 1 calc R U P A 2
H60E H -0.0150 -0.0024 1.2315 0.133 Uiso 0.494(10) 1 calc R U P A 2
H60F H -0.1103 0.1011 1.2518 0.133 Uiso 0.494(10) 1 calc R U P A 2

loop_
_atom_site_aniso_label
_atom_site_aniso_U_11
_atom_site_aniso_U_22
_atom_site_aniso_U_33
_atom_site_aniso_U_23
_atom_site_aniso_U_13
_atom_site_aniso_U_12
C1 0.0180(18) 0.0231(18) 0.0222(17) -0.0021(14) 0.0079(14) -0.0079(14)
C2 0.0247(19) 0.0195(17) 0.0264(18) -0.0030(14) 0.0062(15) -0.0079(15)
C3 0.025(2) 0.0271(19) 0.0235(18) -0.0026(15) 0.0050(15) -0.0054(16)
C4 0.0198(19) 0.029(2) 0.033(2) 0.0046(16) 0.0051(15) -0.0092(16)
C5 0.050(3) 0.023(2) 0.049(3) 0.0075(19) 0.000(2) -0.016(2)
C6 0.053(3) 0.024(2) 0.037(2) -0.0055(17) 0.001(2) -0.0159(19)
C7 0.038(3) 0.041(2) 0.040(2) 0.016(2) 0.0021(19) -0.015(2)
C8 0.0165(17) 0.0213(17) 0.0196(16) -0.0003(13) -0.0001(13) -0.0091(14)
C9 0.0179(19) 0.0246(18) 0.0293(19) 0.0002(15) 0.0064(15) -0.0100(15)
C10 0.0227(19) 0.030(2) 0.0297(19) -0.0082(16) 0.0114(15) -0.0157(16)
C11 0.041(2) 0.032(2) 0.042(2) -0.0091(18) 0.022(2) -0.0175(19)
C12 0.072(4) 0.043(3) 0.053(3) -0.030(2) 0.040(3) -0.037(3)
C13 0.059(3) 0.060(3) 0.035(2) -0.025(2) 0.025(2) -0.042(3)
C14 0.040(2) 0.055(3) 0.028(2) -0.0133(19) 0.0133(18) -0.032(2)
C15 0.025(2) 0.035(2) 0.0251(18) -0.0095(16) 0.0133(15) -0.0202(17)
C16 0.0190(18) 0.0232(18) 0.0204(17) -0.0045(14) 0.0028(14) -0.0075(14)
C17 0.0195(18) 0.0239(18) 0.0197(17) 0.0001(14) 0.0021(14) -0.0089(15)
C18 0.027(2) 0.0281(19) 0.0225(18) -0.0056(15) 0.0049(15) -0.0138(16)
C19 0.027(2) 0.0291(19) 0.0207(17) -0.0040(15) 0.0083(15) -0.0138(16)
C20 0.026(2) 0.030(2) 0.0232(18) -0.0041(15) 0.0087(15) -0.0158(16)
C21 0.0242(19) 0.0222(18) 0.0184(16) -0.0024(14) 0.0021(14) -0.0090(15)
C22 0.0186(18) 0.0244(18) 0.0165(16) -0.0010(14) 0.0005(13) -0.0054(14)
C23 0.035(2) 0.049(3) 0.034(2) -0.0153(19) 0.0185(18) -0.030(2)
C24 0.031(2) 0.033(2) 0.037(2) -0.0092(17) 0.0111(17) -0.0193(18)
C25 0.040(3) 0.042(3) 0.061(3) -0.020(2) 0.016(2) -0.024(2)
C26 0.069(4) 0.051(3) 0.061(3) -0.001(3) -0.005(3) -0.022(3)
C27 0.143(7) 0.060(4) 0.057(4) -0.022(3) 0.017(4) -0.035(4)
C28 0.0157(17) 0.0227(17) 0.0194(16) -0.0034(14) 0.0019(13) -0.0062(14)
C29 0.0206(19) 0.030(2) 0.0200(17) -0.0030(15) 0.0041(14) -0.0140(16)
C30 0.026(2) 0.066(3) 0.027(2) -0.014(2) 0.0071(17) -0.011(2)
C31 0.0129(17) 0.0284(19) 0.0241(18) 0.0043(15) -0.0009(13) -0.0105(15)
C32 0.024(2) 0.027(2) 0.032(2) 0.0050(16) 0.0033(16) -0.0063(16)
C33 0.026(2) 0.033(2) 0.035(2) 0.0026(17) 0.0102(17) -0.0010(17)
C34 0.019(2) 0.048(3) 0.033(2) 0.0055(19) 0.0065(16) -0.0083(18)
C35 0.022(2) 0.039(2) 0.034(2) 0.0125(18) 0.0003(16) -0.0134(17)
C36 0.0185(19) 0.028(2) 0.036(2) 0.0018(16) -0.0011(15) -0.0106(16)
C37 0.034(3) 0.064(3) 0.043(3) 0.011(2) 0.017(2) -0.005(2)
C38 0.0163(17) 0.0248(18) 0.0149(15) 0.0017(13) 0.0004(13) -0.0100(14)
C39 0.0185(18) 0.0245(18) 0.0203(17) 0.0027(14) 0.0014(14) -0.0087(15)
C40 0.0213(19) 0.032(2) 0.0211(17) 0.0011(15) 0.0040(14) -0.0130(16)
C41 0.0157(17) 0.0236(18) 0.0194(16) -0.0020(14) 0.0031(13) -0.0070(14)
C42 0.0219(19) 0.0283(19) 0.0231(18) -0.0041(15) 0.0089(14) -0.0114(15)
C43 0.0163(18) 0.032(2) 0.0292(19) -0.0054(16) 0.0029(15) -0.0082(16)
C44 0.0191(18) 0.0264(19) 0.0238(18) -0.0019(15) -0.0005(14) -0.0039(15)
C45 0.0186(18) 0.0212(17) 0.0215(17) -0.0001(14) 0.0038(14) -0.0044(14)
C46 0.0184(17) 0.0210(17) 0.0176(16) -0.0050(13) 0.0035(13) -0.0054(14)
C47 0.0179(17) 0.0221(17) 0.0140(15) 0.0002(13) 0.0025(13) -0.0075(14)
C48 0.0147(17) 0.0207(18) 0.0275(18) 0.0020(14) -0.0010(14) -0.0080(14)
C49 0.0157(17) 0.0214(17) 0.0229(17) -0.0008(14) 0.0028(13) -0.0061(14)
C50 0.024(2) 0.0239(19) 0.031(2) -0.0041(15) 0.0098(16) -0.0105(16)
C51 0.027(2) 0.030(2) 0.032(2) -0.0101(16) 0.0107(16) -0.0126(17)
C52 0.029(2) 0.038(2) 0.0220(18) -0.0056(16) 0.0088(15) -0.0140(18)
C53 0.0199(18) 0.0277(19) 0.0212(17) 0.0009(15) 0.0058(14) -0.0089(15)
C54 0.0140(17) 0.0234(18) 0.0228(17) -0.0038(14) 0.0078(13) -0.0087(14)
C55 0.019(2) 0.052(3) 0.039(2) 0.004(2) -0.0072(17) -0.0066(19)
C56 0.027(2) 0.031(2) 0.0214(18) 0.0043(15) 0.0002(15) -0.0147(16)
O1 0.0264(14) 0.0360(15) 0.0291(14) -0.0076(11) 0.0023(11) -0.0181(12)
O2 0.0209(13) 0.0272(13) 0.0232(12) -0.0012(10) 0.0004(10) -0.0074(11)
O3 0.0232(14) 0.0320(15) 0.0365(15) -0.0011(12) 0.0013(12) -0.0043(12)
O4 0.0329(15) 0.0416(16) 0.0289(14) -0.0140(12) 0.0177(12) -0.0235(13)
O5 0.0320(15) 0.0314(14) 0.0276(13) -0.0106(11) 0.0107(11) -0.0185(12)
O6 0.0334(16) 0.0338(15) 0.0231(13) -0.0011(11) -0.0038(11) -0.0116(13)
O7 0.0239(14) 0.0305(14) 0.0227(13) -0.0049(11) -0.0011(10) -0.0131(11)
O8 0.0299(15) 0.0365(15) 0.0389(15) -0.0113(12) 0.0091(12) -0.0214(13)
O9 0.0209(14) 0.0461(17) 0.0233(13) 0.0073(12) -0.0014(10) -0.0142(12)
O10 0.0427(17) 0.0213(13) 0.0300(14) 0.0037(11) -0.0047(12) -0.0117(12)
O12 0.0196(14) 0.0373(16) 0.0340(15) 0.0081(12) -0.0055(11) -0.0065(12)
O13 0.0248(14) 0.0300(14) 0.0246(13) -0.0056(11) 0.0032(11) -0.0104(11)
O14 0.0203(12) 0.0195(12) 0.0170(11) 0.0001(9) 0.0054(9) -0.0085(10)
S1 0.0179(4) 0.0247(4) 0.0215(4) -0.0033(3) 0.0037(3) -0.0095(4)
S2 0.0186(4) 0.0291(5) 0.0212(4) -0.0003(4) 0.0013(3) -0.0121(4)
O11 0.021(4) 0.038(5) 0.027(4) -0.004(4) 0.007(3) -0.017(4)
C57 0.021(3) 0.043(4) 0.038(4) -0.005(3) 0.005(3) -0.018(3)
C58 0.027(4) 0.043(5) 0.046(4) 0.000(4) 0.006(3) -0.022(4)
C59 0.042(5) 0.041(4) 0.057(5) -0.003(4) 0.007(4) -0.022(4)
C60 0.042(6) 0.051(6) 0.073(6) -0.002(5) -0.018(5) -0.019(5)
O11' 0.021(4) 0.040(6) 0.030(5) 0.000(5) 0.009(4) -0.018(4)
C57' 0.021(3) 0.044(4) 0.037(4) -0.005(3) 0.006(3) -0.019(3)
C58' 0.031(4) 0.044(5) 0.047(4) -0.007(4) 0.006(3) -0.024(4)
C59' 0.046(5) 0.047(5) 0.068(5) -0.002(4) 0.009(4) -0.023(4)
C60' 0.069(7) 0.077(7) 0.117(9) 0.026(7) 0.016(7) -0.039(6)

loop_
_atom_type_symbol
_atom_type_description
_atom_type_scat_dispersion_real
_atom_type_scat_dispersion_imag
_atom_type_scat_source
C C 0.0033 0.0016 'International Tables Vol C Tables 4.2.6.8 and 6.1.1.4'
O O 0.0106 0.0060 'International Tables Vol C Tables 4.2.6.8 and 6.1.1.4'
S S 0.1246 0.1234 'International Tables Vol C Tables 4.2.6.8 and 6.1.1.4'
H H 0.0000 0.0000 'International Tables Vol C Tables 4.2.6.8 and 6.1.1.4'

loop_
_geom_angle_atom_site_label_1
_geom_angle_atom_site_label_2
_geom_angle_atom_site_label_3
_geom_angle
C6 C1 C2 121.0(3)
C6 C1 S1 119.5(3)
C2 C1 S1 119.3(3)
C3 C2 C1 118.8(3)
C3 C2 H2 120.6
C1 C2 H2 120.6
C2 C3 C4 121.3(4)
C2 C3 H3 119.3
C4 C3 H3 119.3
C5 C4 C3 118.5(4)
C5 C4 C7 121.7(4)
C3 C4 C7 119.8(4)
C6 C5 C4 121.6(4)
C6 C5 H5 119.2
C4 C5 H5 119.2
C5 C6 C1 118.7(4)
C5 C6 H6 120.6
C1 C6 H6 120.6
C4 C7 H7A 109.5
C4 C7 H7B 109.5
H7A C7 H7B 109.5
C4 C7 H7C 109.5
H7A C7 H7C 109.5
H7B C7 H7C 109.5
C9 C8 C16 113.4(3)
C9 C8 S1 111.0(2)
C16 C8 S1 107.8(2)
C9 C8 H8 108.1
C16 C8 H8 108.1
S1 C8 H8 108.1
O3 C9 C10 124.3(3)
O3 C9 C8 120.4(3)
C10 C9 C8 115.3(3)
C15 C10 C11 119.3(4)
C15 C10 C9 120.5(3)
C11 C10 C9 120.0(4)
C12 C11 C10 119.9(5)
C12 C11 H11 120.1
C10 C11 H11 120.1
C11 C12 C13 119.9(4)
C11 C12 H12 120.1
C13 C12 H12 120.1
C14 C13 C12 120.9(4)
C14 C13 H13 119.5
C12 C13 H13 119.5
C13 C14 C15 119.5(4)
C13 C14 H14 120.2
C15 C14 H14 120.2
O7 C15 C10 124.1(3)
O7 C15 C14 115.3(4)
C10 C15 C14 120.6(4)
O7 C16 C17 111.9(3)
O7 C16 C8 113.4(3)
C17 C16 C8 110.2(3)
O7 C16 H16 107.0
C17 C16 H16 107.0
C8 C16 H16 107.0
C18 C17 C22 120.7(3)
C18 C17 C16 119.9(3)
C22 C17 C16 119.3(3)
C19 C18 C17 119.2(3)
C19 C18 H18 120.4
C17 C18 H18 120.4
C18 C19 O4 115.0(3)
C18 C19 C20 121.5(3)
O4 C19 C20 123.4(3)
C19 C20 C21 118.5(3)
C19 C20 H20 120.7
C21 C20 H20 120.7
O5 C21 C22 115.2(3)
O5 C21 C20 123.4(3)
C22 C21 C20 121.4(3)
C21 C22 C17 118.6(3)
C21 C22 C28 117.7(3)
C17 C22 C28 123.7(3)
O4 C23 H23A 109.5
O4 C23 H23B 109.5
H23A C23 H23B 109.5
O4 C23 H23C 109.5
H23A C23 H23C 109.5
H23B C23 H23C 109.5
O5 C24 C25 108.4(3)
O5 C24 H24A 110.0
C25 C24 H24A 110.0
O5 C24 H24B 110.0
C25 C24 H24B 110.0
H24A C24 H24B 108.4
C26 C25 C24 116.6(4)
C26 C25 H25A 108.1
C24 C25 H25A 108.1
C26 C25 H25B 108.1
C24 C25 H25B 108.1
H25A C25 H25B 107.3
C25 C26 C27 114.8(5)
C25 C26 H26A 108.6
C27 C26 H26A 108.6
C25 C26 H26B 108.6
C27 C26 H26B 108.6
H26A C26 H26B 107.5
C26 C27 H27A 109.5
C26 C27 H27B 109.5
H27A C27 H27B 109.5
C26 C27 H27C 109.5
H27A C27 H27C 109.5
H27B C27 H27C 109.5
C29 C28 C22 116.3(3)
C29 C28 H28A 108.2
C22 C28 H28A 108.2
C29 C28 H28B 108.2
C22 C28 H28B 108.2
H28A C28 H28B 107.4
O6 C29 C30 122.1(3)
O6 C29 C28 122.5(3)
C30 C29 C28 115.4(3)
C29 C30 H30A 109.5
C29 C30 H30B 109.5
H30A C30 H30B 109.5
C29 C30 H30C 109.5
H30A C30 H30C 109.5
H30B C30 H30C 109.5
C32 C31 C36 121.5(3)
C32 C31 S2 119.2(3)
C36 C31 S2 119.2(3)
C33 C32 C31 118.8(4)
C33 C32 H32 120.6
C31 C32 H32 120.6
C32 C33 C34 121.3(4)
C32 C33 H33 119.3
C34 C33 H33 119.3
C33 C34 C35 118.7(4)
C33 C34 C37 120.5(4)
C35 C34 C37 120.8(4)
C36 C35 C34 121.1(4)
C36 C35 H35 119.5
C34 C35 H35 119.5
C31 C36 C35 118.6(4)
C31 C36 H36 120.7
C35 C36 H36 120.7
C34 C37 H37A 109.5
C34 C37 H37B 109.5
H37A C37 H37B 109.5
C34 C37 H37C 109.5
H37A C37 H37C 109.5
H37B C37 H37C 109.5
C48 C38 C47 110.4(3)
C48 C38 C39 111.6(3)
C47 C38 C39 108.0(3)
C48 C38 S2 107.4(2)
C47 C38 S2 109.0(2)
C39 C38 S2 110.5(2)
O13 C39 C56 110.3(3)
O13 C39 C40 106.0(3)
C56 C39 C40 109.3(3)
O13 C39 C38 108.1(3)
C56 C39 C38 116.0(3)
C40 C39 C38 106.6(3)
C41 C40 C39 113.7(3)
C41 C40 H40A 108.8
C39 C40 H40A 108.8
C41 C40 H40B 108.8
C39 C40 H40B 108.8
H40A C40 H40B 107.7
C46 C41 C42 118.3(3)
C46 C41 C40 121.9(3)
C42 C41 C40 119.8(3)
O11 C42 C43 122.7(18)
O11' C42 C43 123.4(19)
O11 C42 C41 115.5(18)
O11' C42 C41 114.7(18)
C43 C42 C41 121.7(3)
C42 C43 C44 118.8(3)
C42 C43 H43 120.6
C44 C43 H43 120.6
O12 C44 C45 115.6(3)
O12 C44 C43 123.7(3)
C45 C44 C43 120.7(3)
C44 C45 C46 120.0(3)
C44 C45 H45 120.0
C46 C45 H45 120.0
C41 C46 C45 120.5(3)
C41 C46 C47 121.9(3)
C45 C46 C47 117.6(3)
O14 C47 C46 108.9(3)
O14 C47 C38 111.9(3)
C46 C47 C38 113.0(3)
O14 C47 H47 107.6
C46 C47 H47 107.6
C38 C47 H47 107.6
O10 C48 C49 121.5(3)
O10 C48 C38 121.4(3)
C49 C48 C38 117.1(3)
C54 C49 C50 119.3(3)
C54 C49 C48 120.5(3)
C50 C49 C48 120.2(3)
C51 C50 C49 120.7(3)
C51 C50 H50 119.7
C49 C50 H50 119.7
C50 C51 C52 119.0(4)
C50 C51 H51 120.5
C52 C51 H51 120.5
C53 C52 C51 121.4(3)
C53 C52 H52 119.3
C51 C52 H52 119.3
C52 C53 C54 118.9(3)
C52 C53 H53 120.5
C54 C53 H53 120.5
O14 C54 C53 117.4(3)
O14 C54 C49 121.9(3)
C53 C54 C49 120.6(3)
O12 C55 H55A 109.5
O12 C55 H55B 109.5
H55A C55 H55B 109.5
O12 C55 H55C 109.5
H55A C55 H55C 109.5
H55B C55 H55C 109.5
C39 C56 H56A 109.5
C39 C56 H56B 109.5
H56A C56 H56B 109.5
C39 C56 H56C 109.5
H56A C56 H56C 109.5
H56B C56 H56C 109.5
C19 O4 C23 117.2(3)
C21 O5 C24 119.0(3)
C15 O7 C16 120.2(3)
C44 O12 C55 117.5(3)
C39 O13 H13A 109.5
C54 O14 C47 114.7(2)
O2 S1 O1 119.41(16)
O2 S1 C1 107.92(15)
O1 S1 C1 108.64(17)
O2 S1 C8 104.66(15)
O1 S1 C8 107.62(16)
C1 S1 C8 108.08(16)
O9 S2 O8 119.40(18)
O9 S2 C31 106.62(16)
O8 S2 C31 108.15(17)
O9 S2 C38 107.64(16)
O8 S2 C38 106.50(16)
C31 S2 C38 108.10(16)
C42 O11 C57 121(3)
O11 C57 C58 107.4(15)
O11 C57 H57A 110.2
C58 C57 H57A 110.2
O11 C57 H57B 110.2
C58 C57 H57B 110.2
H57A C57 H57B 108.5
C57 C58 C59 113.5(13)
C57 C58 H58A 108.9
C59 C58 H58A 108.9
C57 C58 H58B 108.9
C59 C58 H58B 108.9
H58A C58 H58B 107.7
C60 C59 C58 115.9(10)
C60 C59 H59A 108.3
C58 C59 H59A 108.3
C60 C59 H59B 108.3
C58 C59 H59B 108.3
H59A C59 H59B 107.4
C59 C60 H60A 109.5
C59 C60 H60B 109.5
H60A C60 H60B 109.5
C59 C60 H60C 109.5
H60A C60 H60C 109.5
H60B C60 H60C 109.5
C42 O11' C57' 114(3)
O11' C57' C58' 107.6(15)
O11' C57' H57C 110.2
C58' C57' H57C 110.2
O11' C57' H57D 110.2
C58' C57' H57D 110.2
H57C C57' H57D 108.5
C57' C58' C59' 115.9(13)
C57' C58' H58C 108.3
C59' C58' H58C 108.3
C57' C58' H58D 108.3
C59' C58' H58D 108.3
H58C C58' H58D 107.4
C60' C59' C58' 113.9(11)
C60' C59' H59C 108.8
C58' C59' H59C 108.8
C60' C59' H59D 108.8
C58' C59' H59D 108.8
H59C C59' H59D 107.7
C59' C60' H60D 109.5
C59' C60' H60E 109.5
H60D C60' H60E 109.5
C59' C60' H60F 109.5
H60D C60' H60F 109.5
H60E C60' H60F 109.5

loop_
_geom_bond_atom_site_label_1
_geom_bond_atom_site_label_2
_geom_bond_distance
C1 C6 1.386(5)
C1 C2 1.386(5)
C1 S1 1.750(4)
C2 C3 1.384(5)
C2 H2 0.9500
C3 C4 1.384(5)
C3 H3 0.9500
C4 C5 1.382(6)
C4 C7 1.504(5)
C5 C6 1.380(6)
C5 H5 0.9500
C6 H6 0.9500
C7 H7A 0.9800
C7 H7B 0.9800
C7 H7C 0.9800
C8 C9 1.518(5)
C8 C16 1.549(5)
C8 S1 1.809(3)
C8 H8 1.0000
C9 O3 1.208(4)
C9 C10 1.467(5)
C10 C15 1.381(6)
C10 C11 1.397(5)
C11 C12 1.381(7)
C11 H11 0.9500
C12 C13 1.386(7)
C12 H12 0.9500
C13 C14 1.363(6)
C13 H13 0.9500
C14 C15 1.394(6)
C14 H14 0.9500
C15 O7 1.360(4)
C16 O7 1.439(4)
C16 C17 1.512(5)
C16 H16 1.0000
C17 C18 1.395(5)
C17 C22 1.395(5)
C18 C19 1.378(5)
C18 H18 0.9500
C19 O4 1.380(4)
C19 C20 1.382(5)
C20 C21 1.400(5)
C20 H20 0.9500
C21 O5 1.359(4)
C21 C22 1.386(5)
C22 C28 1.506(4)
C23 O4 1.425(5)
C23 H23A 0.9800
C23 H23B 0.9800
C23 H23C 0.9800
C24 O5 1.435(4)
C24 C25 1.503(6)
C24 H24A 0.9900
C24 H24B 0.9900
C25 C26 1.463(7)
C25 H25A 0.9900
C25 H25B 0.9900
C26 C27 1.532(7)
C26 H26A 0.9900
C26 H26B 0.9900
C27 H27A 0.9800
C27 H27B 0.9800
C27 H27C 0.9800
C28 C29 1.499(5)
C28 H28A 0.9900
C28 H28B 0.9900
C29 O6 1.209(4)
C29 C30 1.496(5)
C30 H30A 0.9800
C30 H30B 0.9800
C30 H30C 0.9800
C31 C32 1.385(5)
C31 C36 1.385(5)
C31 S2 1.766(3)
C32 C33 1.382(5)
C32 H32 0.9500
C33 C34 1.385(6)
C33 H33 0.9500
C34 C35 1.395(6)
C34 C37 1.514(5)
C35 C36 1.387(5)
C35 H35 0.9500
C36 H36 0.9500
C37 H37A 0.9800
C37 H37B 0.9800
C37 H37C 0.9800
C38 C48 1.531(5)
C38 C47 1.541(5)
C38 C39 1.587(4)
C38 S2 1.842(3)
C39 O13 1.433(4)
C39 C56 1.512(5)
C39 C40 1.526(5)
C40 C41 1.497(5)
C40 H40A 0.9900
C40 H40B 0.9900
C41 C46 1.387(5)
C41 C42 1.400(5)
C42 O11 1.36(3)
C42 O11' 1.37(3)
C42 C43 1.385(5)
C43 C44 1.388(5)
C43 H43 0.9500
C44 O12 1.368(4)
C44 C45 1.378(5)
C45 C46 1.398(5)
C45 H45 0.9500
C46 C47 1.507(5)
C47 O14 1.446(4)
C47 H47 1.0000
C48 O10 1.217(4)
C48 C49 1.469(5)
C49 C54 1.389(5)
C49 C50 1.393(5)
C50 C51 1.374(5)
C50 H50 0.9500
C51 C52 1.394(5)
C51 H51 0.9500
C52 C53 1.376(5)
C52 H52 0.9500
C53 C54 1.389(5)
C53 H53 0.9500
C54 O14 1.368(4)
C55 O12 1.421(5)
C55 H55A 0.9800
C55 H55B 0.9800
C55 H55C 0.9800
C56 H56A 0.9800
C56 H56B 0.9800
C56 H56C 0.9800
O1 S1 1.436(3)
O2 S1 1.435(3)
O8 S2 1.437(3)
O9 S2 1.434(3)
O13 H13A 0.8400
O11 C57 1.438(12)
C57 C58 1.512(11)
C57 H57A 0.9900
C57 H57B 0.9900
C58 C59 1.522(12)
C58 H58A 0.9900
C58 H58B 0.9900
C59 C60 1.483(13)
C59 H59A 0.9900
C59 H59B 0.9900
C60 H60A 0.9800
C60 H60B 0.9800
C60 H60C 0.9800
O11' C57' 1.437(12)
C57' C58' 1.508(13)
C57' H57C 0.9900
C57' H57D 0.9900
C58' C59' 1.513(12)
C58' H58C 0.9900
C58' H58D 0.9900
C59' C60' 1.503(14)
C59' H59C 0.9900
C59' H59D 0.9900
C60' H60D 0.9800
C60' H60E 0.9800
C60' H60F 0.9800
